data_4511043
loop_
_publ_author_name
'Yang, Jin'
'Ma, Jian-Fang'
'Liu, Ying-Ying'
'Ma, Ji-Cheng'
'Batten, Stuart R.'

_publ_section_title
;
 A Series of Lead(II) Complexes with \p&#x2212;\p Stackings: Structural
 Diversities by Varying the Ligands
;
_journal_issue 4
_journal_name_full 'Crystal Growth &amp; Design'
_journal_page_first 1894
_journal_paper_doi 10.1021/cg801085d
_journal_volume 9
_journal_year 2009
_chemical_formula_moiety 'C66 H40 N8 O8 Pb2'
_chemical_formula_sum 'C66 H40 N8 O8 Pb2'
_chemical_formula_weight 1487.44
_chemical_name_systematic
;
 ?
;
_space_group_IT_number 2
_symmetry_cell_setting triclinic
_symmetry_space_group_name_Hall '-P 1'
_symmetry_space_group_name_H-M 'P -1'
_atom_sites_solution_hydrogens geom
_atom_sites_solution_primary direct
_atom_sites_solution_secondary difmap
_audit_creation_method SHELXL-97
_cell_angle_alpha 93.42(3)
_cell_angle_beta 91.98(3)
_cell_angle_gamma 112.88(3)
_cell_formula_units_Z 1
_cell_length_a 10.060(2)
_cell_length_b 11.932(2)
_cell_length_c 12.059(2)
_cell_measurement_reflns_used 11392
_cell_measurement_temperature 293(2)
_cell_measurement_theta_max 27.48
_cell_measurement_theta_min 3.39
_cell_volume 1328.6(5)
_computing_cell_refinement PROCESS-AUTO
_computing_data_collection 'PROCESS-AUTO (Rigaku, 1998)'
_computing_data_reduction PROCESS-AUTO
_computing_molecular_graphics 'SHELXTL-PLUS (Sheldrick, 1990)'
_computing_publication_material SHELXL-97
_computing_structure_refinement 'SHELXL-97 (Sheldrick, 1997)'
_computing_structure_solution 'SHELXS-97 (Sheldrick, 1997)'
_diffrn_ambient_temperature 293(2)
_diffrn_detector_area_resol_mean 10.0
_diffrn_measured_fraction_theta_full 0.997
_diffrn_measured_fraction_theta_max 0.986
_diffrn_measurement_device_type 'Rigaku R-AXIS RAPID'
_diffrn_measurement_method '\w scan'
_diffrn_radiation_monochromator graphite
_diffrn_radiation_source 'rotorating anode'
_diffrn_radiation_type MoK\a
_diffrn_radiation_wavelength 0.71073
_diffrn_reflns_av_R_equivalents 0.0228
_diffrn_reflns_av_sigmaI/netI 0.0306
_diffrn_reflns_limit_h_max 13
_diffrn_reflns_limit_h_min -13
_diffrn_reflns_limit_k_max 14
_diffrn_reflns_limit_k_min -15
_diffrn_reflns_limit_l_max 15
_diffrn_reflns_limit_l_min -15
_diffrn_reflns_number 12582
_diffrn_reflns_theta_full 25.00
_diffrn_reflns_theta_max 27.48
_diffrn_reflns_theta_min 3.39
_diffrn_standards_decay_% none
_diffrn_standards_interval_count none
_diffrn_standards_number none
_exptl_absorpt_coefficient_mu 6.397
_exptl_absorpt_correction_type multi-scan
_exptl_absorpt_process_details 'ABSCOR (Higashi, 1995)'
_exptl_crystal_colour 'pale yellow'
_exptl_crystal_density_diffrn 1.859
_exptl_crystal_density_method 'not measured'
_exptl_crystal_description block
_exptl_crystal_F_000 720
_exptl_crystal_size_max 0.240
_exptl_crystal_size_mid 0.213
_exptl_crystal_size_min 0.186
_refine_diff_density_max 0.879
_refine_diff_density_min -0.786
_refine_diff_density_rms 0.113
_refine_ls_extinction_method none
_refine_ls_goodness_of_fit_ref 1.157
_refine_ls_hydrogen_treatment constr
_refine_ls_matrix_type full
_refine_ls_number_parameters 379
_refine_ls_number_reflns 6012
_refine_ls_number_restraints 0
_refine_ls_restrained_S_all 1.157
_refine_ls_R_factor_all 0.0285
_refine_ls_R_factor_gt 0.0236
_refine_ls_shift/su_max 0.002
_refine_ls_shift/su_mean 0.000
_refine_ls_structure_factor_coef Fsqd
_refine_ls_weighting_details 'calc w=1/[\s^2^(Fo^2^)+(0.0296P)^2^+0.9761P] where P=(Fo^2^+2Fc^2^)/3'
_refine_ls_weighting_scheme calc
_refine_ls_wR_factor_gt 0.0529
_refine_ls_wR_factor_ref 0.0656
_reflns_number_gt 5460
_reflns_number_total 6012
_reflns_threshold_expression >2sigma(I)
_cod_data_source_file cg801085d_si_002.cif
_cod_data_source_block compound10
_cod_depositor_comments
;
The following automatic conversions were performed:

'_symmetry_cell_setting' value 'Triclinic' changed to 'triclinic'
according to
/usr/data/users/saulius/automatic-downloads/retrospective/ACS/lib/dictionaries/cif_core.dic
dictionary named 'cif_core.dic' version 2.4.2 from 2011-04-26.

Automatic conversion script
Id: cif_fix_values 2281 2013-09-26 08:29:07Z andrius 
;
_cod_original_cell_volume 1328.7(5)
_cod_original_sg_symbol_Hall '-p 1'
_cod_database_code 4511043

loop_
_symmetry_equiv_pos_as_xyz
'x, y, z'
'-x, -y, -z'

loop_
_atom_site_label
_atom_site_type_symbol
_atom_site_fract_x
_atom_site_fract_y
_atom_site_fract_z
_atom_site_U_iso_or_equiv
_atom_site_adp_type
_atom_site_occupancy
_atom_site_symmetry_multiplicity
_atom_site_calc_flag
_atom_site_refinement_flags
C1 C 1.1117(4) 0.4356(4) 0.1778(4) 0.0420(9) Uani 1 1 d .
C2 C 1.1813(4) 0.5507(4) 0.2542(3) 0.0371(8) Uani 1 1 d .
C3 C 1.3317(4) 0.6017(4) 0.2670(4) 0.0470(10) Uani 1 1 d .
H3 H 1.3838 0.5618 0.2319 0.056 Uiso 1 1 calc R
C4 C 1.4052(5) 0.7101(5) 0.3306(4) 0.0536(12) Uani 1 1 d .
H4 H 1.5055 0.7421 0.3398 0.064 Uiso 1 1 calc R
C5 C 1.3277(5) 0.7701(4) 0.3800(4) 0.0567(12) Uani 1 1 d .
H5 H 1.3758 0.8446 0.4209 0.068 Uiso 1 1 calc R
C6 C 1.1022(4) 0.6103(4) 0.3051(3) 0.0358(8) Uani 1 1 d .
C7 C 0.9403(4) 0.5638(3) 0.3054(3) 0.0330(8) Uani 1 1 d .
C8 C 0.8617(4) 0.6153(3) 0.2426(3) 0.0317(7) Uani 1 1 d .
C9 C 0.7154(4) 0.5840(4) 0.2592(3) 0.0389(8) Uani 1 1 d .
H9 H 0.6636 0.6201 0.2198 0.047 Uiso 1 1 calc R
C10 C 0.8691(4) 0.4793(4) 0.3789(3) 0.0402(9) Uani 1 1 d .
H10 H 0.9200 0.4440 0.4203 0.048 Uiso 1 1 calc R
C11 C 0.7219(5) 0.4461(4) 0.3921(4) 0.0458(10) Uani 1 1 d .
H11 H 0.6746 0.3875 0.4405 0.055 Uiso 1 1 calc R
C12 C 0.6473(4) 0.5001(4) 0.3335(4) 0.0469(10) Uani 1 1 d .
H12 H 0.5498 0.4799 0.3440 0.056 Uiso 1 1 calc R
C13 C 0.9257(4) 0.6939(3) 0.1503(3) 0.0307(7) Uani 1 1 d .
C14 C 1.1771(5) 0.7193(4) 0.3689(4) 0.0476(10) Uani 1 1 d .
H14 H 1.1258 0.7592 0.4050 0.057 Uiso 1 1 calc R
C15 C 0.5659(5) 0.3594(4) 0.0233(4) 0.0451(10) Uani 1 1 d .
H15 H 0.5584 0.4300 0.0537 0.054 Uiso 1 1 calc R
C16 C 0.4548(4) 0.2752(4) -0.0418(3) 0.0380(9) Uani 1 1 d .
H16 H 0.3691 0.2863 -0.0539 0.046 Uiso 1 1 calc R
C17 C 0.4696(4) 0.1715(3) -0.0907(3) 0.0304(7) Uani 1 1 d .
C18 C 0.6914(4) 0.3385(4) 0.0440(4) 0.0435(9) Uani 1 1 d .
H18 H 0.7670 0.3968 0.0884 0.052 Uiso 1 1 calc R
C19 C 0.6202(4) 0.0489(3) -0.1135(3) 0.0323(7) Uani 1 1 d .
C20 C 0.7679(5) -0.0571(4) -0.1249(4) 0.0473(10) Uani 1 1 d .
H20 H 0.8554 -0.0625 -0.1059 0.057 Uiso 1 1 calc R
C21 C 0.6652(5) -0.1525(4) -0.1922(4) 0.0516(11) Uani 1 1 d .
H21 H 0.6829 -0.2208 -0.2155 0.062 Uiso 1 1 calc R
C22 C 0.5997(4) 0.1558(3) -0.0653(3) 0.0307(7) Uani 1 1 d .
C23 C 0.5135(4) -0.0405(3) -0.1830(3) 0.0345(8) Uani 1 1 d .
C24 C 0.3833(4) -0.0226(3) -0.2093(3) 0.0348(8) Uani 1 1 d .
C25 C 0.3658(4) 0.0792(3) -0.1644(3) 0.0326(7) Uani 1 1 d .
C26 C 0.1794(4) -0.0353(4) -0.2764(3) 0.0358(8) Uani 1 1 d .
C27 C 0.0361(4) -0.0791(4) -0.3381(3) 0.0404(9) Uani 1 1 d .
C28 C -0.0339(5) -0.0027(4) -0.3559(4) 0.0458(10) Uani 1 1 d .
H28 H 0.0066 0.0781 -0.3267 0.055 Uiso 1 1 calc R
C29 C -0.1667(5) -0.0473(5) -0.4182(4) 0.0607(13) Uani 1 1 d .
H29 H -0.2146 0.0037 -0.4319 0.073 Uiso 1 1 calc R
C30 C -0.2248(6) -0.1670(6) -0.4586(5) 0.0690(16) Uani 1 1 d .
H30 H -0.3135 -0.1970 -0.4992 0.083 Uiso 1 1 calc R
C31 C -0.0243(5) -0.2002(4) -0.3801(4) 0.0535(11) Uani 1 1 d .
H31 H 0.0233 -0.2516 -0.3674 0.064 Uiso 1 1 calc R
C32 C -0.1563(6) -0.2441(5) -0.4412(5) 0.0686(15) Uani 1 1 d .
H32 H -0.1978 -0.3251 -0.4699 0.082 Uiso 1 1 calc R
C33 C 0.5378(5) -0.1438(4) -0.2232(4) 0.0452(10) Uani 1 1 d .
H33 H 0.4685 -0.2050 -0.2699 0.054 Uiso 1 1 calc R
N1 N 0.7475(4) 0.0400(3) -0.0870(3) 0.0411(8) Uani 1 1 d .
N2 N 0.7073(3) 0.2392(3) 0.0031(3) 0.0361(7) Uani 1 1 d .
N3 N 0.2334(3) 0.0703(3) -0.2085(2) 0.0336(7) Uani 1 1 d .
H3A H 0.1930 0.1210 -0.1958 0.040 Uiso 1 1 calc R
N4 N 0.2667(4) -0.0939(3) -0.2790(3) 0.0391(7) Uani 1 1 d .
O1 O 1.1888(3) 0.3879(3) 0.1337(3) 0.0657(10) Uani 1 1 d .
O2 O 0.9756(3) 0.3913(3) 0.1628(3) 0.0461(7) Uani 1 1 d .
O3 O 0.8843(3) 0.7762(3) 0.1264(2) 0.0430(6) Uani 1 1 d .
O4 O 1.0175(3) 0.6709(3) 0.0961(2) 0.0428(6) Uani 1 1 d .
Pb1 Pb 0.938029(15) 0.211746(13) 0.052463(11) 0.03440(6) Uani 1 1 d .

loop_
_atom_site_aniso_label
_atom_site_aniso_U_11
_atom_site_aniso_U_22
_atom_site_aniso_U_33
_atom_site_aniso_U_23
_atom_site_aniso_U_13
_atom_site_aniso_U_12
C1 0.041(2) 0.046(2) 0.044(2) 0.0078(19) 0.0085(18) 0.0221(18)
C2 0.0325(18) 0.045(2) 0.0356(19) 0.0097(17) 0.0006(16) 0.0160(16)
C3 0.036(2) 0.062(3) 0.048(2) 0.015(2) 0.0033(19) 0.023(2)
C4 0.032(2) 0.065(3) 0.051(3) 0.015(2) -0.0058(19) 0.005(2)
C5 0.049(3) 0.046(3) 0.059(3) -0.001(2) -0.011(2) 0.004(2)
C6 0.0329(18) 0.039(2) 0.0347(19) 0.0094(16) -0.0003(15) 0.0120(16)
C7 0.0331(17) 0.0355(19) 0.0308(18) -0.0028(15) -0.0017(15) 0.0150(15)
C8 0.0309(17) 0.0355(19) 0.0296(17) -0.0025(15) -0.0001(14) 0.0148(15)
C9 0.0307(18) 0.049(2) 0.039(2) -0.0010(18) 0.0022(16) 0.0186(17)
C10 0.045(2) 0.042(2) 0.0336(19) 0.0051(17) -0.0029(17) 0.0171(18)
C11 0.047(2) 0.041(2) 0.041(2) 0.0088(18) 0.0106(19) 0.0073(18)
C12 0.034(2) 0.054(3) 0.051(2) 0.007(2) 0.0127(19) 0.0145(18)
C13 0.0279(16) 0.0358(19) 0.0288(17) -0.0028(15) -0.0069(14) 0.0143(15)
C14 0.048(2) 0.044(2) 0.049(2) 0.002(2) -0.002(2) 0.0174(19)
C15 0.050(2) 0.040(2) 0.052(2) -0.008(2) -0.006(2) 0.0282(19)
C16 0.040(2) 0.041(2) 0.040(2) -0.0021(17) -0.0031(17) 0.0244(17)
C17 0.0284(16) 0.0331(18) 0.0309(17) 0.0017(15) 0.0008(14) 0.0137(14)
C18 0.040(2) 0.037(2) 0.054(2) -0.0057(19) -0.0049(19) 0.0191(17)
C19 0.0317(17) 0.0364(19) 0.0328(18) 0.0050(15) 0.0051(15) 0.0171(15)
C20 0.044(2) 0.049(2) 0.058(3) -0.001(2) 0.003(2) 0.028(2)
C21 0.061(3) 0.047(3) 0.058(3) -0.003(2) 0.009(2) 0.034(2)
C22 0.0299(16) 0.0315(18) 0.0313(17) 0.0036(15) 0.0014(14) 0.0127(14)
C23 0.0387(19) 0.0300(18) 0.0364(19) 0.0053(15) 0.0099(16) 0.0142(15)
C24 0.0372(19) 0.0304(18) 0.0372(19) 0.0041(16) 0.0089(16) 0.0127(15)
C25 0.0317(17) 0.0357(19) 0.0323(18) 0.0014(15) 0.0022(15) 0.0154(15)
C26 0.0363(19) 0.036(2) 0.0315(18) 0.0004(16) 0.0001(16) 0.0114(16)
C27 0.042(2) 0.045(2) 0.0305(19) 0.0009(17) 0.0019(17) 0.0135(18)
C28 0.040(2) 0.052(3) 0.042(2) 0.0022(19) -0.0030(18) 0.0147(19)
C29 0.051(3) 0.075(4) 0.059(3) 0.011(3) 0.002(2) 0.027(3)
C30 0.048(3) 0.087(4) 0.056(3) -0.012(3) -0.019(2) 0.014(3)
C31 0.058(3) 0.046(3) 0.049(3) -0.009(2) -0.005(2) 0.016(2)
C32 0.071(3) 0.059(3) 0.059(3) -0.018(3) -0.014(3) 0.013(3)
C33 0.054(2) 0.036(2) 0.049(2) -0.0028(19) 0.004(2) 0.0220(19)
N1 0.0365(16) 0.0446(19) 0.0493(19) 0.0034(16) 0.0053(15) 0.0235(15)
N2 0.0316(15) 0.0324(16) 0.0466(18) 0.0026(14) 0.0045(14) 0.0148(13)
N3 0.0338(15) 0.0348(16) 0.0344(16) -0.0001(13) -0.0005(13) 0.0165(13)
N4 0.0428(18) 0.0354(17) 0.0388(17) -0.0015(14) 0.0012(15) 0.0157(14)
O1 0.0437(17) 0.070(2) 0.085(3) -0.017(2) 0.0084(17) 0.0272(17)
O2 0.0362(14) 0.0499(17) 0.0541(17) -0.0100(14) -0.0033(13) 0.0216(13)
O3 0.0494(16) 0.0489(17) 0.0445(15) 0.0081(13) 0.0071(13) 0.0333(14)
O4 0.0487(16) 0.0519(17) 0.0428(15) 0.0170(13) 0.0167(13) 0.0327(14)
Pb1 0.03477(8) 0.03772(9) 0.03636(8) 0.00765(6) 0.00250(6) 0.01965(6)

loop_
_atom_type_symbol
_atom_type_description
_atom_type_scat_dispersion_real
_atom_type_scat_dispersion_imag
_atom_type_scat_source
C C 0.0033 0.0016 'International Tables Vol C Tables 4.2.6.8 and 6.1.1.4'
H H 0.0000 0.0000 'International Tables Vol C Tables 4.2.6.8 and 6.1.1.4'
N N 0.0061 0.0033 'International Tables Vol C Tables 4.2.6.8 and 6.1.1.4'
O O 0.0106 0.0060 'International Tables Vol C Tables 4.2.6.8 and 6.1.1.4'
Pb Pb -3.3944 10.1111 'International Tables Vol C Tables 4.2.6.8 and 6.1.1.4'

loop_
_geom_angle_atom_site_label_1
_geom_angle_atom_site_label_2
_geom_angle_atom_site_label_3
_geom_angle
_geom_angle_site_symmetry_1
_geom_angle_site_symmetry_3
O1 C1 O2 122.9(4) . .
O1 C1 C2 119.5(4) . .
O2 C1 C2 117.6(4) . .
O1 C1 Pb1 69.3(2) . .
O2 C1 Pb1 53.7(2) . .
C2 C1 Pb1 170.5(3) . .
C3 C2 C6 119.8(4) . .
C3 C2 C1 117.3(4) . .
C6 C2 C1 122.7(3) . .
C4 C3 C2 121.5(4) . .
C4 C3 H3 119.3 . .
C2 C3 H3 119.3 . .
C5 C4 C3 119.0(4) . .
C5 C4 H4 120.5 . .
C3 C4 H4 120.5 . .
C4 C5 C14 120.1(4) . .
C4 C5 H5 120.0 . .
C14 C5 H5 120.0 . .
C14 C6 C2 118.3(4) . .
C14 C6 C7 115.3(4) . .
C2 C6 C7 126.2(4) . .
C10 C7 C8 118.9(3) . .
C10 C7 C6 119.4(3) . .
C8 C7 C6 121.3(3) . .
C9 C8 C7 119.4(4) . .
C9 C8 C13 118.2(3) . .
C7 C8 C13 122.1(3) . .
C12 C9 C8 120.4(4) . .
C12 C9 H9 119.8 . .
C8 C9 H9 119.8 . .
C7 C10 C11 121.0(4) . .
C7 C10 H10 119.5 . .
C11 C10 H10 119.5 . .
C12 C11 C10 119.7(4) . .
C12 C11 H11 120.2 . .
C10 C11 H11 120.2 . .
C11 C12 C9 120.5(4) . .
C11 C12 H12 119.7 . .
C9 C12 H12 119.7 . .
O3 C13 O4 121.9(4) . .
O3 C13 C8 120.6(3) . .
O4 C13 C8 117.4(3) . .
C6 C14 C5 121.3(4) . .
C6 C14 H14 119.3 . .
C5 C14 H14 119.3 . .
C16 C15 C18 119.2(4) . .
C16 C15 H15 120.4 . .
C18 C15 H15 120.4 . .
C15 C16 C17 119.8(3) . .
C15 C16 H16 120.1 . .
C17 C16 H16 120.1 . .
C16 C17 C22 117.9(3) . .
C16 C17 C25 126.0(3) . .
C22 C17 C25 116.1(3) . .
N2 C18 C15 122.8(4) . .
N2 C18 H18 118.6 . .
C15 C18 H18 118.6 . .
N1 C19 C23 121.3(3) . .
N1 C19 C22 117.1(3) . .
C23 C19 C22 121.6(3) . .
N1 C20 C21 123.4(4) . .
N1 C20 H20 118.3 . .
C21 C20 H20 118.3 . .
C33 C21 C20 118.7(4) . .
C33 C21 H21 120.6 . .
C20 C21 H21 120.6 . .
N2 C22 C17 121.2(3) . .
N2 C22 C19 118.8(3) . .
C17 C22 C19 120.0(3) . .
C19 C23 C33 118.7(4) . .
C19 C23 C24 117.8(3) . .
C33 C23 C24 123.4(4) . .
N4 C24 C25 111.2(3) . .
N4 C24 C23 128.8(3) . .
C25 C24 C23 120.1(3) . .
C24 C25 N3 105.4(3) . .
C24 C25 C17 124.3(3) . .
N3 C25 C17 130.3(3) . .
N4 C26 N3 112.9(3) . .
N4 C26 C27 124.3(3) . .
N3 C26 C27 122.8(3) . .
C28 C27 C31 120.6(4) . .
C28 C27 C26 121.7(4) . .
C31 C27 C26 117.7(4) . .
C27 C28 C29 119.6(5) . .
C27 C28 H28 120.2 . .
C29 C28 H28 120.2 . .
C30 C29 C28 118.9(5) . .
C30 C29 H29 120.6 . .
C28 C29 H29 120.6 . .
C29 C30 C32 122.0(5) . .
C29 C30 H30 119.0 . .
C32 C30 H30 119.0 . .
C27 C31 C32 119.6(5) . .
C27 C31 H31 120.2 . .
C32 C31 H31 120.2 . .
C30 C32 C31 119.3(5) . .
C30 C32 H32 120.4 . .
C31 C32 H32 120.4 . .
C21 C33 C23 118.8(4) . .
C21 C33 H33 120.6 . .
C23 C33 H33 120.6 . .
C20 N1 C19 119.0(4) . .
C20 N1 Pb1 122.4(3) . .
C19 N1 Pb1 118.4(2) . .
C18 N2 C22 119.0(3) . .
C18 N2 Pb1 119.1(3) . .
C22 N2 Pb1 121.9(2) . .
C26 N3 C25 106.2(3) . .
C26 N3 H3A 126.9 . .
C25 N3 H3A 126.9 . .
C26 N4 C24 104.4(3) . .
C1 O1 Pb1 85.1(3) . .
C1 O2 Pb1 100.5(3) . .
C13 O4 Pb1 106.9(2) . 2_765
O4 Pb1 O2 86.50(11) 2_765 .
O4 Pb1 N2 73.46(11) 2_765 .
O2 Pb1 N2 79.45(10) . .
O4 Pb1 N1 85.14(11) 2_765 .
O2 Pb1 N1 143.10(10) . .
N2 Pb1 N1 63.72(10) . .
O4 Pb1 O1 81.95(12) 2_765 .
O2 Pb1 O1 51.39(10) . .
N2 Pb1 O1 126.10(11) . .
N1 Pb1 O1 159.85(11) . .
O4 Pb1 C1 84.36(12) 2_765 .
O2 Pb1 C1 25.75(10) . .
N2 Pb1 C1 103.37(11) . .
N1 Pb1 C1 165.35(11) . .
O1 Pb1 C1 25.66(10) . .

loop_
_geom_bond_atom_site_label_1
_geom_bond_atom_site_label_2
_geom_bond_distance
_geom_bond_site_symmetry_2
C1 O1 1.243(5) .
C1 O2 1.263(5) .
C1 C2 1.511(6) .
C1 Pb1 2.859(5) .
C2 C3 1.393(6) .
C2 C6 1.393(6) .
C3 C4 1.381(7) .
C3 H3 0.9300 .
C4 C5 1.374(7) .
C4 H4 0.9300 .
C5 C14 1.394(6) .
C5 H5 0.9300 .
C6 C14 1.389(6) .
C6 C7 1.502(5) .
C7 C10 1.380(6) .
C7 C8 1.403(5) .
C8 C9 1.396(5) .
C8 C13 1.496(5) .
C9 C12 1.374(6) .
C9 H9 0.9300 .
C10 C11 1.394(6) .
C10 H10 0.9300 .
C11 C12 1.368(6) .
C11 H11 0.9300 .
C12 H12 0.9300 .
C13 O3 1.250(4) .
C13 O4 1.255(4) .
C14 H14 0.9300 .
C15 C16 1.359(6) .
C15 C18 1.396(6) .
C15 H15 0.9300 .
C16 C17 1.401(5) .
C16 H16 0.9300 .
C17 C22 1.418(5) .
C17 C25 1.420(5) .
C18 N2 1.326(5) .
C18 H18 0.9300 .
C19 N1 1.355(5) .
C19 C23 1.390(5) .
C19 C22 1.460(5) .
C20 N1 1.312(5) .
C20 C21 1.392(7) .
C20 H20 0.9300 .
C21 C33 1.366(6) .
C21 H21 0.9300 .
C22 N2 1.358(5) .
C23 C33 1.409(5) .
C23 C24 1.434(5) .
C24 N4 1.370(5) .
C24 C25 1.377(5) .
C25 N3 1.379(4) .
C26 N4 1.318(5) .
C26 N3 1.367(5) .
C26 C27 1.483(5) .
C27 C28 1.373(6) .
C27 C31 1.386(6) .
C28 C29 1.401(6) .
C28 H28 0.9300 .
C29 C30 1.367(8) .
C29 H29 0.9300 .
C30 C32 1.367(8) .
C30 H30 0.9300 .
C31 C32 1.388(7) .
C31 H31 0.9300 .
C32 H32 0.9300 .
C33 H33 0.9300 .
N1 Pb1 2.648(4) .
N2 Pb1 2.523(3) .
N3 H3A 0.8600 .
O1 Pb1 2.684(4) .
O2 Pb1 2.345(3) .
O4 Pb1 2.289(3) 2_765
Pb1 O4 2.289(3) 2_765
